data_4117396
loop_
_publ_author_name
'Ramachandran Azhakar'
'Rajendra S. Ghadwal'
'Herbert W. Roesky'
'Hilke Wolf'
'Dietmar Stalke'

_publ_section_title
;
 Stabilization of Low Valent Silicon Fluorides in the Coordination Sphere
 of Transition Metals
;
_journal_name_full 'Journal of the American Chemical Society'
_journal_page_first 2423
_journal_page_last 2428
_journal_paper_doi 10.1021/ja210697p
_journal_volume 134
_journal_year 2012
_chemical_formula_moiety 'C7 H8, C20 H23 Cl Cr N2 O5 Si'
_chemical_formula_sum 'C27 H31 Cl Cr N2 O5 Si'
_chemical_formula_weight 579.08
_chemical_name_systematic
; 
 ? 
;
_space_group_IT_number 11
_symmetry_cell_setting monoclinic
_symmetry_space_group_name_Hall '-P 2yb'
_symmetry_space_group_name_H-M 'P 1 21/m 1'
_atom_sites_solution_hydrogens geom
_atom_sites_solution_primary direct
_atom_sites_solution_secondary difmap
_audit_creation_method SHELXL-97
_cell_angle_alpha 90.00
_cell_angle_beta 98.60(2)
_cell_angle_gamma 90.00
_cell_formula_units_Z 2
_cell_length_a 9.896(3)
_cell_length_b 13.060(5)
_cell_length_c 11.577(4)
_cell_measurement_reflns_used 4182
_cell_measurement_temperature 173(2)
_cell_measurement_theta_max 19.23
_cell_measurement_theta_min 2.34
_cell_volume 1479.4(9)
_computing_cell_refinement 'SAINT V7.68A'
_computing_data_collection 'APEX2 v2011.2'
_computing_data_reduction 'SAINT V7.68A'
_computing_molecular_graphics 'XP Version 5.1'
_computing_publication_material 'XP Version 5.1'
_computing_structure_refinement 'SHELXL in SHELXTL Version 2008/3'
_computing_structure_solution 'SHELXS in SHELXTL Version 2008/3'
_diffrn_ambient_temperature 173(2)
_diffrn_measured_fraction_theta_full 0.999
_diffrn_measured_fraction_theta_max 0.999
_diffrn_measurement_device_type 'Bruker Smart Apex II Quazar'
_diffrn_measurement_method 'omega scans'
_diffrn_radiation_monochromator mirror
_diffrn_radiation_source 'INCOATEC Ag Microsource'
_diffrn_radiation_type AgK\a
_diffrn_radiation_wavelength 0.56086
_diffrn_reflns_av_R_equivalents 0.0229
_diffrn_reflns_av_sigmaI/netI 0.0190
_diffrn_reflns_limit_h_max 12
_diffrn_reflns_limit_h_min -12
_diffrn_reflns_limit_k_max 14
_diffrn_reflns_limit_k_min -16
_diffrn_reflns_limit_l_max 10
_diffrn_reflns_limit_l_min -14
_diffrn_reflns_number 13702
_diffrn_reflns_theta_full 20.28
_diffrn_reflns_theta_max 20.28
_diffrn_reflns_theta_min 1.40
_exptl_absorpt_coefficient_mu 0.292
_exptl_absorpt_correction_T_max 0.9630
_exptl_absorpt_correction_T_min 0.9175
_exptl_absorpt_correction_type multi-scan
_exptl_absorpt_process_details SADABS-2008/2
_exptl_crystal_colour yellow
_exptl_crystal_density_diffrn 1.300
_exptl_crystal_description block
_exptl_crystal_F_000 604
_exptl_crystal_size_max 0.30
_exptl_crystal_size_mid 0.21
_exptl_crystal_size_min 0.13
_refine_diff_density_max 0.307
_refine_diff_density_min -0.443
_refine_diff_density_rms 0.041
_refine_ls_extinction_method none
_refine_ls_goodness_of_fit_ref 1.062
_refine_ls_hydrogen_treatment constr
_refine_ls_matrix_type full
_refine_ls_number_parameters 284
_refine_ls_number_reflns 3068
_refine_ls_number_restraints 363
_refine_ls_restrained_S_all 1.067
_refine_ls_R_factor_all 0.0372
_refine_ls_R_factor_gt 0.0313
_refine_ls_shift/su_max 0.002
_refine_ls_shift/su_mean 0.000
_refine_ls_structure_factor_coef Fsqd
_refine_ls_weighting_details 'calc w=1/[\s^2^(Fo^2^)+(0.0510P)^2^+0.3796P] where P=(Fo^2^+2Fc^2^)/3'
_refine_ls_weighting_scheme calc
_refine_ls_wR_factor_gt 0.0877
_refine_ls_wR_factor_ref 0.0917
_reflns_number_gt 2625
_reflns_number_total 3068
_reflns_threshold_expression >2sigma(I)
_cod_data_source_file ja210697p_si_002.cif
_cod_data_source_block test
_cod_original_sg_symbol_H-M 'P 21/m'
_cod_database_code 4117396

loop_
_symmetry_equiv_pos_as_xyz
'x, y, z'
'-x, y+1/2, -z'
'-x, -y, -z'
'x, -y-1/2, z'

loop_
_atom_site_label
_atom_site_type_symbol
_atom_site_fract_x
_atom_site_fract_y
_atom_site_fract_z
_atom_site_U_iso_or_equiv
_atom_site_adp_type
_atom_site_occupancy
_atom_site_symmetry_multiplicity
_atom_site_calc_flag
_atom_site_refinement_flags
_atom_site_disorder_assembly
_atom_site_disorder_group
Cr1 Cr 0.42570(4) 0.2500 1.05661(3) 0.03441(13) Uani 1 2 d S . .
O1 O 0.7098(2) 0.2500 1.19423(18) 0.0584(5) Uani 1 2 d S . .
Cl1 Cl 0.03510(7) 0.2500 1.02580(6) 0.05216(19) Uani 1 2 d S . .
Si1 Si 0.20920(7) 0.2500 0.94188(5) 0.03304(16) Uani 1 2 d S . .
N1 N 0.15877(14) 0.16805(10) 0.81459(11) 0.0330(3) Uani 1 1 d . . .
C1 C 0.1399(2) 0.2500 0.74453(18) 0.0306(5) Uani 1 2 d S . .
C2 C 0.1149(2) 0.2500 0.61489(18) 0.0311(5) Uani 1 2 d S . .
O2 O 0.51695(16) 0.08649(11) 0.90040(12) 0.0571(4) Uani 1 1 d . . .
C3 C 0.2262(3) 0.2500 0.5550(2) 0.0415(6) Uani 1 2 d S . .
H3 H 0.3164 0.2500 0.5968 0.050 Uiso 1 2 calc SR . .
O3 O 0.31735(17) 0.41075(11) 1.20781(12) 0.0614(4) Uani 1 1 d . . .
C4 C 0.2054(3) 0.2500 0.4347(2) 0.0506(7) Uani 1 2 d S . .
H4 H 0.2816 0.2500 0.3936 0.061 Uiso 1 2 calc SR . .
C5 C 0.0745(3) 0.2500 0.3736(2) 0.0509(7) Uani 1 2 d S . .
H5 H 0.0608 0.2500 0.2906 0.061 Uiso 1 2 calc SR . .
C6 C -0.0360(3) 0.2500 0.4325(2) 0.0463(6) Uani 1 2 d S . .
H6 H -0.1259 0.2500 0.3900 0.056 Uiso 1 2 calc SR . .
C7 C -0.0172(3) 0.2500 0.5536(2) 0.0380(5) Uani 1 2 d S . .
H7 H -0.0937 0.2500 0.5943 0.046 Uiso 1 2 calc SR . .
C8 C 0.13474(19) 0.05720(13) 0.78883(15) 0.0420(4) Uani 1 1 d . . .
C9 C -0.0173(2) 0.04049(17) 0.7476(2) 0.0673(6) Uani 1 1 d . . .
H9A H -0.0433 0.0735 0.6714 0.101 Uiso 1 1 calc R . .
H9B H -0.0701 0.0704 0.8043 0.101 Uiso 1 1 calc R . .
H9BC H -0.0361 -0.0331 0.7404 0.101 Uiso 1 1 calc R . .
C10 C 0.2207(3) 0.01871(15) 0.69899(18) 0.0601(6) Uani 1 1 d . . .
H10A H 0.2113 -0.0558 0.6914 0.090 Uiso 1 1 calc R . .
H10B H 0.3168 0.0362 0.7245 0.090 Uiso 1 1 calc R . .
H10C H 0.1893 0.0510 0.6233 0.090 Uiso 1 1 calc R . .
C11 C 0.1751(2) 0.00132(14) 0.90496(17) 0.0499(5) Uani 1 1 d . . .
H11A H 0.1568 -0.0720 0.8940 0.075 Uiso 1 1 calc R . .
H11B H 0.1218 0.0284 0.9630 0.075 Uiso 1 1 calc R . .
H11C H 0.2727 0.0118 0.9324 0.075 Uiso 1 1 calc R . .
C12 C 0.6012(3) 0.2500 1.1444(2) 0.0432(6) Uani 1 2 d S . .
C13 C 0.48112(19) 0.14786(14) 0.95857(15) 0.0417(4) Uani 1 1 d . . .
C14 C 0.3592(2) 0.35116(14) 1.15044(14) 0.0427(4) Uani 1 1 d . . .
C1T C 0.6142(15) 0.3268(9) 0.5714(12) 0.073(3) Uani 0.308(4) 1 d PDU A -1
C2T C 0.6439(14) 0.2732(10) 0.6756(10) 0.073(3) Uani 0.308(4) 1 d PDU A -1
H2T H 0.6599 0.3093 0.7476 0.087 Uiso 0.308(4) 1 calc PR A -1
C3T C 0.6503(17) 0.1665(10) 0.6754(11) 0.070(3) Uani 0.308(4) 1 d PDU A -1
H3T H 0.6697 0.1297 0.7467 0.084 Uiso 0.308(4) 1 calc PR A -1
C4T C 0.6286(13) 0.1160(9) 0.5719(12) 0.074(3) Uani 0.308(4) 1 d PDU A -1
H4T H 0.6382 0.0436 0.5708 0.089 Uiso 0.308(4) 1 calc PR A -1
C5T C 0.5927(14) 0.1682(10) 0.4677(10) 0.076(3) Uani 0.308(4) 1 d PDU A -1
H5T H 0.5700 0.1316 0.3965 0.091 Uiso 0.308(4) 1 calc PR A -1
C6T C 0.590(2) 0.2726(10) 0.4683(11) 0.063(3) Uani 0.308(4) 1 d PDU A -1
H6T H 0.5720 0.3085 0.3963 0.076 Uiso 0.308(4) 1 calc PR A -1
C7T C 0.5916(15) 0.4397(9) 0.5465(15) 0.126(5) Uani 0.308(4) 1 d PDU A -1
H7T1 H 0.5564 0.4494 0.4635 0.190 Uiso 0.308(4) 1 calc PR A -1
H7T2 H 0.6784 0.4764 0.5659 0.190 Uiso 0.308(4) 1 calc PR A -1
H7T3 H 0.5254 0.4665 0.5939 0.190 Uiso 0.308(4) 1 calc PR A -1
C1S C 0.6698(18) 0.2629(18) 0.7004(12) 0.058(4) Uani 0.192(4) 1 d PDU A -2
C2S C 0.649(2) 0.3586(16) 0.6460(17) 0.059(4) Uani 0.192(4) 1 d PDU A -2
H2S H 0.6697 0.4197 0.6895 0.071 Uiso 0.192(4) 1 calc PR A -2
C3S C 0.597(2) 0.3633(14) 0.5293(18) 0.068(4) Uani 0.192(4) 1 d PDU A -2
H3S H 0.5802 0.4278 0.4918 0.081 Uiso 0.192(4) 1 calc PR A -2
C4S C 0.571(4) 0.2746(16) 0.4674(17) 0.059(5) Uani 0.192(4) 1 d PDU A -2
H4S H 0.5384 0.2770 0.3859 0.071 Uiso 0.192(4) 1 calc PR A -2
C5S C 0.591(2) 0.1826(14) 0.5228(17) 0.057(4) Uani 0.192(4) 1 d PDU A -2
H5S H 0.5731 0.1221 0.4776 0.069 Uiso 0.192(4) 1 calc PR A -2
C6S C 0.636(3) 0.1725(16) 0.6414(18) 0.064(4) Uani 0.192(4) 1 d PDU A -2
H6S H 0.6440 0.1078 0.6794 0.076 Uiso 0.192(4) 1 calc PR A -2
C7S C 0.7382(13) 0.2721(18) 0.8179(10) 0.084(7) Uani 0.192(4) 1 d PDU A -2
H7S1 H 0.7065 0.3341 0.8535 0.126 Uiso 0.192(4) 1 calc PR A -2
H7S2 H 0.8370 0.2766 0.8177 0.126 Uiso 0.192(4) 1 calc PR A -2
H7S3 H 0.7179 0.2121 0.8631 0.126 Uiso 0.192(4) 1 calc PR A -2

loop_
_atom_site_aniso_label
_atom_site_aniso_U_11
_atom_site_aniso_U_22
_atom_site_aniso_U_33
_atom_site_aniso_U_23
_atom_site_aniso_U_13
_atom_site_aniso_U_12
Cr1 0.0437(2) 0.0350(2) 0.02412(19) 0.000 0.00378(15) 0.000
O1 0.0548(12) 0.0632(13) 0.0510(11) 0.000 -0.0120(10) 0.000
Cl1 0.0549(4) 0.0638(4) 0.0418(3) 0.000 0.0203(3) 0.000
Si1 0.0435(4) 0.0314(3) 0.0246(3) 0.000 0.0061(3) 0.000
N1 0.0418(7) 0.0282(7) 0.0284(6) 0.0003(5) 0.0034(5) -0.0019(6)
C1 0.0297(11) 0.0331(11) 0.0290(10) 0.000 0.0047(8) 0.000
C2 0.0354(11) 0.0307(11) 0.0270(10) 0.000 0.0043(9) 0.000
O2 0.0753(9) 0.0495(8) 0.0500(8) -0.0077(7) 0.0206(7) 0.0077(7)
C3 0.0397(13) 0.0494(15) 0.0359(12) 0.000 0.0071(10) 0.000
O3 0.0868(11) 0.0538(9) 0.0484(8) -0.0120(7) 0.0260(8) 0.0015(8)
C4 0.0617(18) 0.0584(17) 0.0356(13) 0.000 0.0198(13) 0.000
C5 0.076(2) 0.0496(16) 0.0257(11) 0.000 0.0041(12) 0.000
C6 0.0512(15) 0.0458(15) 0.0372(13) 0.000 -0.0090(11) 0.000
C7 0.0378(12) 0.0404(13) 0.0350(12) 0.000 0.0032(10) 0.000
C8 0.0547(10) 0.0272(8) 0.0424(9) -0.0015(7) 0.0020(8) -0.0045(7)
C9 0.0651(13) 0.0432(11) 0.0859(16) 0.0068(11) -0.0140(12) -0.0186(10)
C10 0.0989(17) 0.0346(10) 0.0483(11) -0.0088(8) 0.0151(11) 0.0055(10)
C11 0.0670(12) 0.0314(9) 0.0513(10) 0.0068(8) 0.0084(9) -0.0044(8)
C12 0.0573(16) 0.0399(14) 0.0312(12) 0.000 0.0027(11) 0.000
C13 0.0486(10) 0.0427(10) 0.0341(8) 0.0045(8) 0.0067(7) -0.0003(8)
C14 0.0548(10) 0.0424(10) 0.0315(8) 0.0013(7) 0.0085(8) -0.0039(8)
C1T 0.063(7) 0.079(6) 0.085(7) 0.011(5) 0.039(6) 0.004(6)
C2T 0.063(6) 0.087(8) 0.074(5) -0.015(5) 0.027(4) -0.007(6)
C3T 0.060(6) 0.086(8) 0.072(5) 0.020(5) 0.037(5) 0.001(6)
C4T 0.057(6) 0.072(7) 0.096(7) 0.007(5) 0.025(6) 0.012(5)
C5T 0.064(5) 0.088(7) 0.080(5) 0.013(5) 0.025(5) 0.010(6)
C6T 0.046(6) 0.083(8) 0.064(4) 0.011(5) 0.018(4) 0.014(5)
C7T 0.118(10) 0.084(7) 0.184(12) -0.014(7) 0.043(9) 0.008(7)
C1S 0.037(5) 0.057(9) 0.082(6) -0.005(6) 0.013(5) 0.001(7)
C2S 0.053(7) 0.061(8) 0.068(7) -0.002(6) 0.018(7) -0.009(7)
C3S 0.054(8) 0.077(9) 0.074(8) -0.001(7) 0.013(7) 0.002(9)
C4S 0.050(9) 0.075(10) 0.056(6) 0.004(5) 0.017(6) 0.004(6)
C5S 0.045(7) 0.069(8) 0.062(7) 0.007(6) 0.020(7) -0.003(7)
C6S 0.052(7) 0.067(8) 0.071(7) 0.007(6) 0.008(8) -0.004(7)
C7S 0.066(7) 0.10(2) 0.085(7) 0.004(7) 0.014(5) 0.001(8)

loop_
_atom_type_symbol
_atom_type_description
_atom_type_scat_dispersion_real
_atom_type_scat_dispersion_imag
_atom_type_scat_source
C C 0.0015 0.0009 'International Tables Vol C Tables 4.2.6.8 and 6.1.1.4'
H H 0.0000 0.0000 'International Tables Vol C Tables 4.2.6.8 and 6.1.1.4'
N N 0.0030 0.0019 'International Tables Vol C Tables 4.2.6.8 and 6.1.1.4'
O O 0.0056 0.0036 'International Tables Vol C Tables 4.2.6.8 and 6.1.1.4'
Si Si 0.0522 0.0431 'International Tables Vol C Tables 4.2.6.8 and 6.1.1.4'
Cl Cl 0.0998 0.0984 'International Tables Vol C Tables 4.2.6.8 and 6.1.1.4'
Cr Cr 0.2496 0.3992 'International Tables Vol C Tables 4.2.6.8 and 6.1.1.4'

loop_
_geom_angle_atom_site_label_1
_geom_angle_atom_site_label_2
_geom_angle_atom_site_label_3
_geom_angle
_geom_angle_site_symmetry_1
_geom_angle_site_symmetry_3
C12 Cr1 C13 89.84(8) . .
C12 Cr1 C13 89.84(8) . 4_565
C13 Cr1 C13 90.07(11) . 4_565
C12 Cr1 C14 93.57(8) . 4_565
C13 Cr1 C14 90.52(8) . 4_565
C13 Cr1 C14 176.54(8) 4_565 4_565
C12 Cr1 C14 93.57(8) . .
C13 Cr1 C14 176.54(8) . .
C13 Cr1 C14 90.52(8) 4_565 .
C14 Cr1 C14 88.70(11) 4_565 .
C12 Cr1 Si1 178.34(8) . .
C13 Cr1 Si1 88.99(6) . .
C13 Cr1 Si1 88.99(6) 4_565 .
C14 Cr1 Si1 87.61(6) 4_565 .
C14 Cr1 Si1 87.61(6) . .
N1 Si1 N1 71.62(9) . 4_565
N1 Si1 Cl1 103.23(6) . .
N1 Si1 Cl1 103.23(6) 4_565 .
N1 Si1 C1 35.86(4) . .
N1 Si1 C1 35.86(4) 4_565 .
Cl1 Si1 C1 108.54(7) . .
N1 Si1 Cr1 124.90(5) . .
N1 Si1 Cr1 124.90(5) 4_565 .
Cl1 Si1 Cr1 118.75(4) . .
C1 Si1 Cr1 132.71(6) . .
C1 N1 C8 130.67(14) . .
C1 N1 Si1 90.97(10) . .
C8 N1 Si1 138.23(11) . .
N1 C1 N1 106.12(18) 4_565 .
N1 C1 C2 126.84(9) 4_565 .
N1 C1 C2 126.85(9) . .
N1 C1 Si1 53.16(9) 4_565 .
N1 C1 Si1 53.16(9) . .
C2 C1 Si1 172.21(16) . .
C3 C2 C7 120.1(2) . .
C3 C2 C1 118.7(2) . .
C7 C2 C1 121.2(2) . .
C4 C3 C2 119.7(2) . .
C3 C4 C5 120.3(3) . .
C6 C5 C4 120.1(2) . .
C5 C6 C7 120.4(2) . .
C6 C7 C2 119.4(2) . .
N1 C8 C10 111.62(15) . .
N1 C8 C9 108.80(15) . .
C10 C8 C9 111.36(18) . .
N1 C8 C11 105.95(14) . .
C10 C8 C11 110.08(16) . .
C9 C8 C11 108.86(16) . .
O1 C12 Cr1 177.6(2) . .
O2 C13 Cr1 178.74(17) . .
O3 C14 Cr1 178.60(17) . .
C6T C1T C2T 118.7(11) . .
C6T C1T C7T 109.5(11) . .
C2T C1T C7T 131.6(13) . .
C1T C2T C3T 120.4(11) . .
C4T C3T C2T 119.1(11) . .
C3T C4T C5T 121.1(11) . .
C6T C5T C4T 119.4(11) . .
C5T C6T C1T 121.1(11) . .
C6S C1S C2S 122.2(13) . .
C6S C1S C7S 126.0(16) . .
C2S C1S C7S 111.7(16) . .
C3S C2S C1S 119.5(14) . .
C4S C3S C2S 119.4(15) . .
C5S C4S C3S 119.8(16) . .
C4S C5S C6S 123.7(16) . .
C1S C6S C5S 115.3(14) . .

loop_
_geom_bond_atom_site_label_1
_geom_bond_atom_site_label_2
_geom_bond_distance
_geom_bond_site_symmetry_2
Cr1 C12 1.877(3) .
Cr1 C13 1.885(2) .
Cr1 C13 1.885(2) 4_565
Cr1 C14 1.8901(19) 4_565
Cr1 C14 1.8901(19) .
Cr1 Si1 2.3459(10) .
O1 C12 1.141(3) .
Cl1 Si1 2.1007(11) .
Si1 N1 1.8292(14) .
Si1 N1 1.8293(14) 4_565
Si1 C1 2.285(2) .
N1 C1 1.3390(18) .
N1 C8 1.490(2) .
C1 N1 1.3390(18) 4_565
C1 C2 1.484(3) .
C2 C3 1.386(3) .
C2 C7 1.391(3) .
O2 C13 1.137(2) .
C3 C4 1.377(3) .
O3 C14 1.140(2) .
C4 C5 1.380(4) .
C5 C6 1.372(4) .
C6 C7 1.386(3) .
C8 C10 1.524(3) .
C8 C9 1.524(3) .
C8 C11 1.529(2) .
C1T C6T 1.378(12) .
C1T C2T 1.388(11) .
C1T C7T 1.513(14) .
C2T C3T 1.395(12) .
C3T C4T 1.357(12) .
C4T C5T 1.384(12) .
C5T C6T 1.364(12) .
C1S C6S 1.380(13) .
C1S C2S 1.401(13) .
C1S C7S 1.431(15) .
C2S C3S 1.372(13) .
C3S C4S 1.368(13) .
C4S C5S 1.362(13) .
C5S C6S 1.386(13) .
